data_9011940
loop_
_publ_author_name
'Rastsvetaeva, R. K.'
'Chukanov, N. V.'
'Nekrasov, Y. V.'

_publ_section_title
;
 Crystal structure of novgorodovaite, Ca2(C2O4)Cl2*2H2O
;
_journal_name_full 'Doklady Akademii Nauk SSSR'
_journal_page_first 353
_journal_page_last 355
_journal_volume 381
_journal_year 2001
_chemical_formula_sum 'C H2 Ca Cl O3'
_chemical_name_mineral Novgorodovaite
_space_group_IT_number 12
_symmetry_space_group_name_Hall '-I 2y'
_symmetry_space_group_name_H-M 'I 1 2/m 1'
_cell_angle_alpha 90
_cell_angle_beta 94.3
_cell_angle_gamma 90
_cell_formula_units_Z 4
_cell_length_a 6.936
_cell_length_b 7.382
_cell_length_c 7.443
_cell_volume 380.020
_database_code_amcsd 0012496
_exptl_crystal_density_diffrn 2.404
_cod_original_formula_sum 'Ca C O3 Cl H2'
_cod_database_code 9011940

loop_
_space_group_symop_operation_xyz
x,y,z
1/2+x,1/2+y,1/2+z
x,-y,z
1/2+x,1/2-y,1/2+z
-x,y,-z
1/2-x,1/2+y,1/2-z
-x,-y,-z
1/2-x,1/2-y,1/2-z

loop_
_atom_site_label
_atom_site_fract_x
_atom_site_fract_y
_atom_site_fract_z
_atom_site_U_iso_or_equiv
_atom_site_type_symbol
_atom_site_attached_hydrogens
Ca 0.25140 0.00000 -0.13590 0.01165 Ca 0
C 0.00000 0.10530 0.50000 0.01254 C 0
O1 0.11900 0.18110 0.61060 0.01532 O 0
Cl 0.35850 0.00000 0.23500 0.01596 Cl 0
Ow2 0.00000 0.18910 0.00000 0.01722 O 0
H 0.05600 0.24100 0.08100 0.01267 H 0

loop_
_cod_changelog_entry_id
_cod_changelog_entry_author
_cod_changelog_entry_date
_cod_changelog_entry_text
1
;cod-tools version 3.8.0
Id: cif_guess_AMCSD_atom_types 9581 2023-05-17 12:35:41Z saulius
;
2023-05-18T08:44:20+03:00
;Derived atom types and hydrogen counts
from atom names that follow the AMCSD naming convention
(Wat == water, O-H == hydroxyl).
;

loop_
_cod_related_entry_id
_cod_related_entry_database
_cod_related_entry_code
1 AMCSD 0012496
